data_2004423
loop_
_publ_author_name
'Pniewska, B.'
'Anulewicz, R.'
'Uszycka-Horawa, T.'

_publ_section_title (22<i>S</i>)-21-Acetoxy-11\b-hydroxy-16\a,17\a-methylorthoacetoxypregna-1,4-diene-3,20-dione
_journal_issue 1
_journal_name_full 'Acta Crystallographica Section C'
_journal_page_first 212
_journal_page_last 215
_journal_paper_doi 10.1107/S0108270195009589
_journal_volume 52
_journal_year 1996
_chemical_formula_sum 'C26 H34 O8'
_chemical_formula_weight 474.53
_chemical_name_systematic
;
 Methyl 21-acetoxy-11\b-hydroxy-1,4-pregnadiene-(22S)-16\a,17\a-orthoacetate
;
_space_group_IT_number 4
_symmetry_cell_setting monoclinic
_symmetry_space_group_name_Hall 'P 2yb'
_symmetry_space_group_name_H-M 'P 1 21 1'
_audit_creation_method SHELXL
_cell_angle_alpha 90
_cell_angle_beta 107.26(3)
_cell_angle_gamma 90
_cell_formula_units_Z 2
_cell_length_a 7.524(2)
_cell_length_b 14.819(3)
_cell_length_c 11.763(2)
_cell_measurement_reflns_used 40
_cell_measurement_temperature 293(2)
_cell_measurement_theta_max 26
_cell_measurement_theta_min 17
_cell_volume 1252.5(5)
_computing_cell_refinement 'Kuma KM-4 Software'
_computing_data_collection 'Kuma KM-4 Software (Kuma, 1991)'
_computing_data_reduction 'Kuma KM-4 Software'
_computing_molecular_graphics 'SHELXTL/PC (Sheldrick, 1990b)'
_computing_publication_material SHELXL93
_computing_structure_refinement 'SHELXL93 (Sheldrick, 1993)'
_computing_structure_solution 'SHELXS86 (Sheldrick, 1990a)'
_diffrn_ambient_temperature 293(2)
_diffrn_measurement_device 'Kuma KM-4 computer-controlled four-circle'
_diffrn_measurement_method \w/\q
_diffrn_radiation_monochromator graphite
_diffrn_radiation_source 'X-ray tube'
_diffrn_radiation_type CuK\a
_diffrn_radiation_wavelength 1.54178
_diffrn_reflns_av_R_equivalents 0.1068
_diffrn_reflns_av_sigmaI/netI 0.0246
_diffrn_reflns_limit_h_max 8
_diffrn_reflns_limit_h_min -8
_diffrn_reflns_limit_k_max 0
_diffrn_reflns_limit_k_min -16
_diffrn_reflns_limit_l_max 14
_diffrn_reflns_limit_l_min 0
_diffrn_reflns_number 2529
_diffrn_reflns_theta_max 80.32
_diffrn_reflns_theta_min 3.94
_diffrn_standards_decay_% <1
_diffrn_standards_interval_count 100
_diffrn_standards_number 3
_exptl_absorpt_coefficient_mu 0.765
_exptl_absorpt_correction_type none
_exptl_crystal_colour colorless
_exptl_crystal_density_diffrn 1.258
_exptl_crystal_description prism
_exptl_crystal_F_000 508
_exptl_crystal_size_max 0.52
_exptl_crystal_size_mid 0.46
_exptl_crystal_size_min 0.30
_refine_diff_density_max 0.275
_refine_diff_density_min -0.203
_refine_ls_abs_structure_details 'Flack (1983) parameter = -0.14(26)'
_refine_ls_abs_structure_Flack -0.1(3)
_refine_ls_extinction_coef 0.0094(15)
_refine_ls_extinction_method 'SHELXL93 (Sheldrick, 1993)'
_refine_ls_goodness_of_fit_all 1.052
_refine_ls_goodness_of_fit_obs 1.067
_refine_ls_matrix_type full
_refine_ls_number_parameters 345
_refine_ls_number_reflns 2474
_refine_ls_number_restraints 1
_refine_ls_restrained_S_all 1.051
_refine_ls_restrained_S_obs 1.067
_refine_ls_R_factor_all 0.0514
_refine_ls_R_factor_obs 0.0475
_refine_ls_shift/esd_max 0.022
_refine_ls_shift/esd_mean 0.002
_refine_ls_structure_factor_coef Fsqd
_refine_ls_weighting_scheme
;
calc w = 1/[\s^2^(F~o~^2^) + (0.1130P)^2^ + 0.0314P]
where P = (F~o~^2^ + 2F~c~^2^)/3
;
_refine_ls_wR_factor_all 0.1355
_refine_ls_wR_factor_obs 0.1320
_reflns_number_observed 2304
_reflns_number_total 2474
_reflns_observed_criterion >2sigma(I)
_cod_data_source_file na1177.cif
_cod_data_source_block pniewska
_cod_original_sg_symbol_H-M 'P 21'
_cod_database_code 2004423

loop_
_symmetry_equiv_pos_as_xyz
'x, y, z'
'-x, y+1/2, -z'

loop_
_atom_site_aniso_label
_atom_site_aniso_U_11
_atom_site_aniso_U_22
_atom_site_aniso_U_33
_atom_site_aniso_U_12
_atom_site_aniso_U_13
_atom_site_aniso_U_23
O3 0.054(2) 0.0471(13) 0.068(2) 0.0115(10) 0.0214(11) 0.0168(11)
O11 0.0445(13) 0.0623(14) 0.0376(11) -0.0213(10) 0.0039(8) 0.0018(9)
O16 0.0332(12) 0.0636(15) 0.0490(13) -0.0092(10) -0.0011(8) -0.0013(10)
O17 0.0348(10) 0.0415(10) 0.0346(10) 0.0018(8) 0.0068(7) -0.0014(7)
O20 0.0538(14) 0.0396(12) 0.066(2) 0.0022(10) 0.0114(10) 0.0122(10)
O21 0.052(2) 0.070(2) 0.067(2) -0.0106(12) 0.0182(12) 0.0245(13)
O23 0.063(2) 0.065(2) 0.0418(13) -0.0092(12) 0.0038(10) 0.0108(10)
O27 0.063(2) 0.072(2) 0.073(2) 0.0012(15) 0.0110(13) 0.0082(15)
C1 0.0284(15) 0.053(2) 0.0408(15) -0.0015(12) 0.0034(10) 0.0125(12)
C2 0.0293(15) 0.061(2) 0.045(2) 0.0073(12) 0.0063(11) 0.0165(13)
C3 0.038(2) 0.047(2) 0.041(2) 0.0069(11) 0.0152(12) 0.0120(11)
C4 0.0324(15) 0.050(2) 0.053(2) 0.0014(11) 0.0177(12) 0.0140(12)
C5 0.0260(15) 0.049(2) 0.047(2) 0.0055(11) 0.0159(11) 0.0131(11)
C6 0.028(2) 0.063(2) 0.069(2) 0.0101(13) 0.0252(14) 0.025(2)
C7 0.0207(14) 0.057(2) 0.062(2) 0.0026(11) 0.0144(11) 0.0171(14)
C8 0.0205(12) 0.0384(13) 0.0456(15) 0.0057(9) 0.0134(9) 0.0068(10)
C9 0.0199(11) 0.0339(12) 0.0372(13) 0.0015(8) 0.0085(8) 0.0033(9)
C10 0.0323(14) 0.0419(14) 0.0385(14) 0.0011(10) 0.0118(10) 0.0082(10)
C11 0.0192(12) 0.0426(14) 0.0390(14) -0.0017(9) 0.0065(9) 0.0051(10)
C12 0.0185(11) 0.0439(14) 0.0379(13) 0.0021(9) 0.0099(9) 0.0054(10)
C13 0.0240(12) 0.0339(12) 0.0333(13) 0.0009(9) 0.0063(8) 0.0034(9)
C14 0.0182(11) 0.0363(12) 0.0409(14) 0.0029(9) 0.0081(9) 0.0031(9)
C15 0.0221(13) 0.049(2) 0.051(2) 0.0079(10) 0.0079(10) 0.0089(12)
C16 0.0227(13) 0.0475(15) 0.0444(15) 0.0046(10) 0.0014(9) 0.0075(11)
C17 0.0245(13) 0.0364(13) 0.0361(14) 0.0001(9) 0.0055(9) 0.0014(10)
C18 0.046(2) 0.0383(14) 0.042(2) 0.0005(11) 0.0113(11) -0.0007(10)
C19 0.066(2) 0.057(2) 0.041(2) 0.000(2) 0.0232(15) -0.0007(13)
C20 0.0329(15) 0.0425(15) 0.0393(15) -0.0003(11) 0.0057(10) 0.0065(11)
C21 0.047(2) 0.058(2) 0.057(2) -0.0048(14) 0.0215(14) 0.0073(14)
C22 0.042(2) 0.052(2) 0.0371(15) -0.0080(12) 0.0014(11) 0.0000(11)
C23 0.078(3) 0.063(2) 0.054(2) -0.015(2) 0.005(2) -0.015(2)
C24 0.092(4) 0.119(5) 0.058(3) 0.000(4) -0.014(3) 0.035(3)
C27 0.036(2) 0.051(2) 0.084(3) 0.0041(13) 0.014(2) 0.014(2)
C28 0.068(4) 0.065(3) 0.168(7) -0.017(2) 0.029(4) 0.016(4)

loop_
_atom_site_label
_atom_site_occupancy
_atom_site_fract_x
_atom_site_fract_y
_atom_site_fract_z
_atom_site_U_iso_or_equiv
_atom_site_thermal_displace_type
_atom_site_calc_flag
_atom_site_refinement_flags
_atom_site_type_symbol
O3 1 0.2169(4) 0.9211(2) -0.1004(2) 0.0557(6) Uani d . O
O11 1 0.1108(4) 0.5050(2) 0.0865(2) 0.0499(6) Uani d . O
H110 1 0.0314(78) 0.4858(38) 0.1172(46) 0.072(15) Uiso d . H
O16 1 0.7627(3) 0.5356(2) 0.5937(2) 0.0515(6) Uani d . O
O17 1 0.4532(3) 0.54912(14) 0.5432(2) 0.0377(4) Uani d . O
O20 1 0.4650(4) 0.3147(2) 0.5235(2) 0.0544(6) Uani d . O
O21 1 0.1256(4) 0.3269(2) 0.5666(3) 0.0631(8) Uani d . O
O23 1 0.5968(4) 0.4886(2) 0.7203(2) 0.0590(7) Uani d . O
O27 1 0.0254(5) 0.3249(2) 0.3691(3) 0.0713(8) Uani d . O
C1 1 0.1175(4) 0.6962(2) -0.0346(3) 0.0421(6) Uani d . C
H1 1 0.0144(4) 0.6608(2) -0.0368(3) 0.099(20) Uiso calc R H
C2 1 0.0870(4) 0.7815(2) -0.0727(3) 0.0462(7) Uani d . C
H2 1 -0.0343(4) 0.8029(2) -0.1014(3) 0.051(11) Uiso calc R H
C3 1 0.2418(4) 0.8411(2) -0.0697(3) 0.0412(7) Uani d . C
C4 1 0.4284(4) 0.8036(2) -0.0265(3) 0.0440(7) Uani d . C
H4 1 0.5293(4) 0.8405(2) -0.0247(3) 0.068(14) Uiso calc R H
C5 1 0.4607(4) 0.7185(2) 0.0107(3) 0.0395(6) Uani d . C
C6 1 0.6549(5) 0.6814(3) 0.0610(3) 0.0510(8) Uani d . C
H61 1 0.7448(5) 0.7287(3) 0.0631(3) 0.072(15) Uiso calc R H
H62 1 0.6748(5) 0.6335(3) 0.0099(3) 0.064(13) Uiso calc R H
C7 1 0.6838(4) 0.6448(2) 0.1861(3) 0.0461(7) Uani d . C
H71 1 0.6878(4) 0.6949(2) 0.2398(3) 0.048(10) Uiso calc R H
H72 1 0.8031(4) 0.6143(2) 0.2121(3) 0.072(14) Uiso calc R H
C8 1 0.5314(4) 0.5790(2) 0.1947(3) 0.0341(5) Uani d . C
H81 1 0.5359(4) 0.5249(2) 0.1478(3) 0.040(9) Uiso calc R H
C9 1 0.3405(3) 0.6248(2) 0.1450(2) 0.0303(5) Uani d . C
H91 1 0.3518(3) 0.6818(2) 0.1888(2) 0.026(7) Uiso calc R H
C10 1 0.3057(4) 0.6536(2) 0.0111(3) 0.0373(6) Uani d . C
C11 1 0.1750(4) 0.5756(2) 0.1702(2) 0.0340(5) Uani d . C
H11 1 0.0735(4) 0.6194(2) 0.1581(2) 0.026(7) Uiso calc R H
C12 1 0.2208(3) 0.5414(2) 0.2995(2) 0.0331(5) Uani d . C
H121 1 0.2264(3) 0.5925(2) 0.3519(2) 0.043(9) Uiso calc R H
H122 1 0.1211(3) 0.5022(2) 0.3062(2) 0.036(8) Uiso calc R H
C13 1 0.4044(4) 0.4899(2) 0.3406(2) 0.0308(5) Uani d . C
C14 1 0.5587(3) 0.5524(2) 0.3231(2) 0.0319(5) Uani d . C
H14 1 0.5553(3) 0.6081(2) 0.3674(2) 0.040(9) Uiso calc R H
C15 1 0.7385(4) 0.5023(2) 0.3894(3) 0.0412(6) Uani d . C
H151 1 0.7619(4) 0.4522(2) 0.3427(3) 0.049(10) Uiso calc R H
H152 1 0.8449(4) 0.5426(2) 0.4088(3) 0.046(10) Uiso calc R H
C16 1 0.6966(4) 0.4691(2) 0.5018(3) 0.0401(6) Uani d . C
H16 1 0.7487(4) 0.4091(2) 0.5263(3) 0.036(8) Uiso calc R H
C17 1 0.4817(4) 0.4716(2) 0.4762(2) 0.0331(5) Uani d . C
C18 1 0.3947(5) 0.3996(2) 0.2747(3) 0.0425(6) Uani d . C
H181 1 0.5123(5) 0.3692(2) 0.3028(3) 0.129(27) Uiso calc R H
H182 1 0.3666(5) 0.4106(2) 0.1908(3) 0.064(13) Uiso calc R H
H183 1 0.2991(5) 0.3625(2) 0.2893(3) 0.088(18) Uiso calc R H
C19 1 0.3096(6) 0.5741(3) -0.0741(3) 0.0531(8) Uani d . C
H191 1 0.4285(6) 0.5447(3) -0.0481(3) 0.130(28) Uiso calc R H
H192 1 0.2894(6) 0.5968(3) -0.1534(3) 0.075(15) Uiso calc R H
H193 1 0.2134(6) 0.5317(3) -0.0736(3) 0.101(21) Uiso calc R H
C20 1 0.3984(4) 0.3891(2) 0.5207(2) 0.0394(6) Uani d . C
C21 1 0.2255(5) 0.4071(3) 0.5587(3) 0.0527(8) Uani d . C
H211 1 0.2617(5) 0.4369(3) 0.6356(3) 0.087(17) Uiso calc R H
H212 1 0.1442(5) 0.4477(3) 0.5019(3) 0.070(14) Uiso calc R H
C22 1 0.6165(5) 0.5560(2) 0.6399(3) 0.0458(7) Uani d . C
C23 1 0.6361(7) 0.6496(3) 0.6917(4) 0.0684(12) Uani d . C
H231 1 0.5339(7) 0.6617(3) 0.7227(4) 0.124(27) Uiso calc R H
H232 1 0.6357(7) 0.6928(3) 0.6308(4) 0.156(33) Uiso calc R H
H233 1 0.7510(7) 0.6540(3) 0.7548(4) 0.116(23) Uiso calc R H
C24 1 0.7626(9) 0.4651(5) 0.8112(5) 0.098(2) Uani d . C
H241 1 0.7353(9) 0.4192(5) 0.8611(5) 0.192(44) Uiso calc R H
H242 1 0.8109(9) 0.5175(5) 0.8584(5) 0.207(56) Uiso calc R H
H243 1 0.8533(9) 0.4429(5) 0.7755(5) 0.130(30) Uiso calc R H
C27 1 0.0270(5) 0.2914(3) 0.4624(4) 0.0579(9) Uani d . C
C28 1 -0.0789(9) 0.2101(4) 0.4787(9) 0.102(2) Uani d . C
H281 1 -0.0527(9) 0.1976(4) 0.5621(9) 0.221(58) Uiso calc R H
H282 1 -0.0427(9) 0.1594(4) 0.4399(9) 0.141(31) Uiso calc R H
H283 1 -0.2098(9) 0.2210(4) 0.4446(9) 0.166(40) Uiso calc R H

loop_
_atom_type_symbol
_atom_type_description
_atom_type_scat_dispersion_real
_atom_type_scat_dispersion_imag
_atom_type_scat_source
C C 0.0181 0.0091 'International Tables Vol C Tables 4.2.6.8 and 6.1.1.4'
H H 0.0000 0.0000 'International Tables Vol C Tables 4.2.6.8 and 6.1.1.4'
O O 0.0492 0.0322 'International Tables Vol C Tables 4.2.6.8 and 6.1.1.4'

loop_
_geom_angle_atom_site_label_1
_geom_angle_atom_site_label_2
_geom_angle_atom_site_label_3
_geom_angle
_geom_angle_publ_flag
C22 O16 C16 107.7(2) yes
C22 O17 C17 105.2(2) yes
C27 O21 C21 115.4(3) ?
C22 O23 C24 115.6(4) yes
C2 C1 C10 124.6(3) yes
C1 C2 C3 120.6(3) yes
O3 C3 C2 121.6(3) yes
O3 C3 C4 121.0(3) yes
C2 C3 C4 117.4(3) yes
C5 C4 C3 122.6(3) yes
C4 C5 C6 122.3(3) yes
C4 C5 C10 122.4(3) yes
C6 C5 C10 115.2(3) yes
C5 C6 C7 110.7(2) yes
C6 C7 C8 113.3(3) yes
C14 C8 C7 110.4(2) yes
C14 C8 C9 109.2(2) yes
C7 C8 C9 109.1(2) yes
C8 C9 C11 115.7(2) yes
C8 C9 C10 111.0(2) yes
C11 C9 C10 114.5(2) yes
C1 C10 C5 112.3(2) yes
C1 C10 C19 106.5(3) ?
C5 C10 C19 108.5(2) ?
C1 C10 C9 109.4(2) yes
C5 C10 C9 106.0(2) yes
C19 C10 C9 114.2(2) ?
O11 C11 C12 111.8(2) yes
O11 C11 C9 110.0(2) yes
C12 C11 C9 112.8(2) yes
C13 C12 C11 113.2(2) yes
C12 C13 C18 111.9(2) ?
C12 C13 C14 107.6(2) yes
C18 C13 C14 112.3(2) ?
C12 C13 C17 116.2(2) yes
C18 C13 C17 108.3(2) ?
C14 C13 C17 100.0(2) yes
C8 C14 C15 118.1(2) yes
C8 C14 C13 113.8(2) yes
C15 C14 C13 103.0(2) yes
C16 C15 C14 102.6(2) yes
O16 C16 C15 108.4(3) yes
O16 C16 C17 103.7(2) yes
C15 C16 C17 107.1(2) yes
O17 C17 C20 107.8(2) yes
O17 C17 C13 110.6(2) yes
C20 C17 C13 115.0(2) yes
O17 C17 C16 103.2(2) yes
C20 C17 C16 114.9(2) yes
C13 C17 C16 104.7(2) yes
O20 C20 C21 122.5(3) ?
O20 C20 C17 121.9(3) ?
C21 C20 C17 115.6(3) ?
O21 C21 C20 112.8(3) ?
O16 C22 O17 105.6(2) yes
O16 C22 O23 111.0(3) yes
O17 C22 O23 104.5(2) yes
O16 C22 C23 111.3(3) yes
O17 C22 C23 110.5(3) yes
O23 C22 C23 113.4(3) yes
O27 C27 O21 121.8(4) ?
O27 C27 C28 126.3(5) ?
O21 C27 C28 111.9(5) ?

loop_
_geom_bond_atom_site_label_1
_geom_bond_atom_site_label_2
_geom_bond_distance
_geom_bond_publ_flag
O3 C3 1.237(4) yes
O11 C11 1.420(4) yes
O16 C22 1.396(5) yes
O16 C16 1.438(4) yes
O17 C22 1.409(3) yes
O17 C17 1.444(3) yes
O20 C20 1.207(4) ?
O21 C27 1.338(5) ?
O21 C21 1.424(4) ?
O23 C22 1.414(4) yes
O23 C24 1.424(5) yes
O27 C27 1.201(5) yes
C1 C2 1.338(5) yes
C1 C10 1.497(4) yes
C2 C3 1.454(4) yes
C3 C4 1.454(4) yes
C4 C5 1.335(4) yes
C5 C6 1.507(4) yes
C5 C10 1.512(4) yes
C6 C7 1.523(5) yes
C7 C8 1.531(4) yes
C8 C14 1.514(4) yes
C8 C9 1.538(3) yes
C9 C11 1.546(3) yes
C9 C10 1.577(4) yes
C10 C19 1.553(5) ?
C11 C12 1.543(4) yes
C12 C13 1.525(3) yes
C13 C18 1.538(4) ?
C13 C14 1.546(3) yes
C13 C17 1.551(3) yes
C14 C15 1.538(3) yes
C15 C16 1.528(4) yes
C16 C17 1.555(4) yes
C17 C20 1.535(4) yes
C20 C21 1.519(5) ?
C22 C23 1.505(5) yes
C27 C28 1.487(6) ?

loop_
_geom_torsion_atom_site_label_1
_geom_torsion_atom_site_label_2
_geom_torsion_atom_site_label_3
_geom_torsion_atom_site_label_4
_geom_torsion
C10 C1 C2 C3 -1.2(5)
C1 C2 C3 O3 -177.3(3)
C1 C2 C3 C4 1.3(5)
O3 C3 C4 C5 177.9(3)
C2 C3 C4 C5 -0.7(5)
C3 C4 C5 C6 -176.9(3)
C3 C4 C5 C10 0.0(5)
C4 C5 C6 C7 122.5(3)
C10 C5 C6 C7 -54.6(4)
C5 C6 C7 C8 51.1(4)
C6 C7 C8 C14 -174.6(3)
C6 C7 C8 C9 -54.5(4)
C14 C8 C9 C11 -47.2(3)
C7 C8 C9 C11 -168.0(2)
C14 C8 C9 C10 -179.9(2)
C7 C8 C9 C10 59.3(3)
C2 C1 C10 C5 0.5(4)
C2 C1 C10 C19 -118.2(4)
C2 C1 C10 C9 117.9(3)
C4 C5 C10 C1 0.2(4)
C6 C5 C10 C1 177.3(3)
C4 C5 C10 C19 117.7(3)
C6 C5 C10 C19 -65.2(3)
C4 C5 C10 C9 -119.2(3)
C6 C5 C10 C9 57.9(3)
C8 C9 C10 C1 178.9(2)
C11 C9 C10 C1 45.6(3)
C8 C9 C10 C5 -59.8(3)
C11 C9 C10 C5 166.9(2)
C8 C9 C10 C19 59.6(3)
C11 C9 C10 C19 -73.6(3)
C8 C9 C11 O11 -81.7(3)
C10 C9 C11 O11 49.4(3)
C8 C9 C11 C12 43.9(3)
C10 C9 C11 C12 175.0(2)
O11 C11 C12 C13 76.1(3)
C9 C11 C12 C13 -48.6(3)
C11 C12 C13 C18 -67.9(3)
C11 C12 C13 C14 55.9(3)
C11 C12 C13 C17 167.0(2)
C7 C8 C14 C15 -62.1(3)
C9 C8 C14 C15 177.9(2)
C7 C8 C14 C13 176.9(2)
C9 C8 C14 C13 57.0(3)
C12 C13 C14 C8 -61.9(3)
C18 C13 C14 C8 61.7(3)
C17 C13 C14 C8 176.3(2)
C12 C13 C14 C15 169.1(2)
C18 C13 C14 C15 -67.4(3)
C17 C13 C14 C15 47.3(2)
C8 C14 C15 C16 -167.8(2)
C13 C14 C15 C16 -41.4(3)
C22 O16 C16 C15 128.2(3)
C22 O16 C16 C17 14.6(3)
C14 C15 C16 O16 -92.3(3)
C14 C15 C16 C17 19.0(3)
C22 O17 C17 C20 93.1(2)
C22 O17 C17 C13 -140.4(2)
C22 O17 C17 C16 -28.9(3)
C12 C13 C17 O17 -39.7(3)
C18 C13 C17 O17 -166.5(2)
C14 C13 C17 O17 75.8(2)
C12 C13 C17 C20 82.7(3)
C18 C13 C17 C20 -44.1(3)
C14 C13 C17 C20 -161.8(2)
C12 C13 C17 C16 -150.2(2)
C18 C13 C17 C16 83.0(3)
C14 C13 C17 C16 -34.7(2)
O16 C16 C17 O17 8.9(3)
C15 C16 C17 O17 -105.7(3)
O16 C16 C17 C20 -108.2(3)
C15 C16 C17 C20 137.3(3)
O16 C16 C17 C13 124.7(2)
C15 C16 C17 C13 10.1(3)
O17 C17 C20 O20 -146.9(3)
C13 C17 C20 O20 89.3(3)
C16 C17 C20 O20 -32.5(4)
O17 C17 C20 C21 34.1(3)
C13 C17 C20 C21 -89.8(3)
C16 C17 C20 C21 148.5(3)
C27 O21 C21 C20 -75.1(4)
O20 C20 C21 O21 -15.7(5)
C17 C20 C21 O21 163.4(3)
C16 O16 C22 O17 -33.7(3)
C16 O16 C22 O23 78.9(3)
C16 O16 C22 C23 -153.8(3)
C17 O17 C22 O16 39.5(3)
C17 O17 C22 O23 -77.7(3)
C17 O17 C22 C23 160.1(3)
C24 O23 C22 O16 50.8(5)
C24 O23 C22 O17 164.2(5)
C24 O23 C22 C23 -75.4(6)
C21 O21 C27 O27 0.6(5)
C21 O21 C27 C28 -177.7(4)

loop_
_cod_related_entry_id
_cod_related_entry_database
_cod_related_entry_code
1 ChemSpider 21197354
